data_2005295
loop_
_publ_author_name
'Giusti, G.'
'Geier, G.'
'Currao, A.'
'Nesper, R.'

_publ_section_title
;
 Thione Compounds of Copper and Silver:
 Tetrakis[1-methyl-2(1<i>H</i>)-pyridinethione-<i>S</i>]copper(I)
 Tetrafluoroborate and
 Tetrakis-[1-methyl-2(1<i>H</i>)-pyridinethione-<i>S</i>]silver(I)
 Tetrafluoroborate
;
_journal_issue 8
_journal_name_full 'Acta Crystallographica Section C'
_journal_page_first 1914
_journal_page_last 1917
_journal_paper_doi 10.1107/S0108270196003666
_journal_volume 52
_journal_year 1996
_chemical_formula_iupac '[Ag(C6 H7 N S)4] B F4'
_chemical_formula_moiety '[Ag(C6 H7 N S)4][B F4]'
_chemical_formula_sum 'C24 H28 Ag B F4 N4 S4'
_chemical_formula_weight 695.42
_chemical_name_systematic
;
Tetrakis(1,2-dihydro-1-methyl-azine-2-thione)silver(I)tetrafluoroborat
;
_space_group_IT_number 14
_symmetry_cell_setting monoclinic
_symmetry_space_group_name_Hall '-P 2ybc'
_symmetry_space_group_name_H-M 'P 1 21/c 1'
_audit_creation_method SHELXL
_cell_angle_alpha 90
_cell_angle_beta 90.15(2)
_cell_angle_gamma 90
_cell_formula_units_Z 4
_cell_length_a 13.350(3)
_cell_length_b 7.755(3)
_cell_length_c 28.028(8)
_cell_measurement_reflns_used '6 still exposures on scanner'
_cell_measurement_temperature 200(2)
_cell_measurement_theta_max 24
_cell_measurement_theta_min 3.5
_cell_volume 2901.7(15)
_computing_cell_refinement 'CELL (Stoe & Cie, 1993)'
_computing_data_collection 'EXPOSE (Stoe & Cie, 1993)'
_computing_data_reduction 'CONVERT (Stoe & Cie, 1993)'
_computing_molecular_graphics 'ORTEPII (Johnson, 1976; Larson et al., 1986)'
_computing_publication_material SHELXL-93
_computing_structure_refinement 'SHELXL-93 (Sheldrick, 1993)'
_computing_structure_solution 'SHELXS-86 (Sheldrick, 1985)'
_diffrn_ambient_temperature 200(2)
_diffrn_measurement_device 'Scanner STOE IPDS'
_diffrn_measurement_method 'Oscillation scans'
_diffrn_radiation_monochromator graphite
_diffrn_radiation_source 'fine-focus sealed tube'
_diffrn_radiation_type MoK\a
_diffrn_radiation_wavelength 0.71073
_diffrn_reflns_av_R_equivalents 0.0306
_diffrn_reflns_av_sigmaI/netI 0.0183
_diffrn_reflns_limit_h_max 15
_diffrn_reflns_limit_h_min -13
_diffrn_reflns_limit_k_max 8
_diffrn_reflns_limit_k_min -8
_diffrn_reflns_limit_l_max 31
_diffrn_reflns_limit_l_min -31
_diffrn_reflns_number 14367
_diffrn_reflns_theta_max 24.15
_diffrn_reflns_theta_min 3.92
_diffrn_standards_number No
_exptl_absorpt_coefficient_mu 1.030
_exptl_absorpt_correction_type none
_exptl_crystal_colour yellow
_exptl_crystal_density_diffrn 1.592
_exptl_crystal_density_meas ?
_exptl_crystal_description 'rectangular prism'
_exptl_crystal_F_000 1408
_exptl_crystal_size_max 0.30
_exptl_crystal_size_mid 0.20
_exptl_crystal_size_min 0.20
_refine_diff_density_max .841
_refine_diff_density_min -.492
_refine_ls_extinction_method none
_refine_ls_goodness_of_fit_all 1.075
_refine_ls_goodness_of_fit_obs 1.075
_refine_ls_hydrogen_treatment 'H atoms: see text'
_refine_ls_matrix_type full
_refine_ls_number_parameters 343
_refine_ls_number_reflns 3915
_refine_ls_number_restraints 0
_refine_ls_restrained_S_all 1.073
_refine_ls_restrained_S_obs 1.075
_refine_ls_R_factor_all 0.0502
_refine_ls_R_factor_obs 0.0452
_refine_ls_shift/esd_max 0.001
_refine_ls_shift/esd_mean 0.000
_refine_ls_structure_factor_coef Fsqd
_refine_ls_weighting_details 'w = 1/[\s^2^(Fo^2^)+(0.0673P)^2^+6.0571P] where P=(Fo^2^+2Fc^2^)/3'
_refine_ls_weighting_scheme calc
_refine_ls_wR_factor_all 0.1282
_refine_ls_wR_factor_obs 0.1215
_reflns_number_observed 3915
_reflns_number_total 4339
_reflns_observed_criterion >2sigma(I)
_cod_data_source_file sk1022.cif
_cod_data_source_block II
_cod_depositor_comments
;
The following automatic conversions were performed:

'_exptl_crystal_density_meas' value 'not measured' was changed to '?'
- the value is perceived as not measured.

Automatic conversion script
Id: cif_fix_values 3008 2015-01-20 13:52:24Z robertas 

The following automatic conversions were performed:

'_refine_ls_weighting_scheme' value 'calc w =
1/[\s^2^(Fo^2^)+(0.0673P)^2^+6.0571P] where P=(Fo^2^+2Fc^2^)/3' was
changed to 'calc'. New tag '_refine_ls_weighting_details' was
created. The value of the new tag was set to 'w =
1/[\s^2^(Fo^2^)+(0.0673P)^2^+6.0571P] where P=(Fo^2^+2Fc^2^)/3'.

Automatic conversion script
Id: cif_fix_values 3143 2015-03-26 13:38:13Z robertas 
;
_cod_original_cell_volume 2902(2)
_cod_original_sg_symbol_H-M 'P 21/c'
_cod_database_code 2005295

loop_
_symmetry_equiv_pos_as_xyz
'x, y, z'
'-x, y+1/2, -z+1/2'
'-x, -y, -z'
'x, -y-1/2, z-1/2'

loop_
_atom_site_aniso_label
_atom_site_aniso_U_11
_atom_site_aniso_U_22
_atom_site_aniso_U_33
_atom_site_aniso_U_12
_atom_site_aniso_U_13
_atom_site_aniso_U_23
Ag 0.0426(3) 0.0545(3) 0.0416(2) -0.00430(15) 0.0029(2) -0.00291(15)
S1 0.0376(6) 0.0663(8) 0.0393(6) -0.0112(5) 0.0028(4) -0.0091(5)
N1 0.036(2) 0.049(2) 0.040(2) 0.000(2) -0.0027(15) 0.001(2)
C11 0.037(2) 0.042(2) 0.041(2) 0.002(2) -0.003(2) -0.002(2)
C12 0.047(3) 0.064(3) 0.041(3) -0.008(2) 0.000(2) 0.001(2)
C13 0.046(3) 0.067(3) 0.055(3) -0.013(2) 0.005(2) 0.007(3)
C14 0.039(3) 0.061(3) 0.065(3) -0.008(2) -0.004(2) 0.005(3)
C15 0.038(3) 0.057(3) 0.056(3) -0.004(2) -0.013(2) -0.001(2)
C16 0.046(3) 0.070(3) 0.038(2) -0.006(2) -0.003(2) 0.004(2)
S2 0.0391(7) 0.0554(7) 0.0430(6) -0.0004(5) 0.0035(5) 0.0054(5)
N2 0.045(2) 0.042(2) 0.045(2) 0.003(2) 0.008(2) -0.001(2)
C21 0.045(3) 0.036(2) 0.040(2) -0.003(2) 0.005(2) 0.002(2)
C22 0.051(3) 0.048(3) 0.042(2) -0.003(2) 0.000(2) -0.003(2)
C23 0.054(3) 0.064(3) 0.054(3) -0.002(3) -0.007(2) 0.000(3)
C24 0.050(3) 0.076(4) 0.075(4) 0.007(3) -0.010(3) 0.002(3)
C25 0.052(3) 0.061(3) 0.066(3) 0.015(3) 0.009(3) -0.001(3)
C26 0.063(3) 0.058(3) 0.047(3) 0.003(2) 0.006(2) -0.012(2)
S3 0.0450(7) 0.0550(7) 0.0375(6) 0.0058(5) -0.0034(5) -0.0030(5)
N3 0.043(2) 0.042(2) 0.043(2) -0.002(2) 0.006(2) 0.000(2)
C31 0.040(2) 0.039(2) 0.038(2) -0.004(2) 0.004(2) 0.002(2)
C32 0.039(3) 0.050(3) 0.045(3) -0.001(2) -0.003(2) -0.001(2)
C33 0.055(3) 0.064(3) 0.046(3) -0.009(2) -0.011(2) 0.000(2)
C34 0.067(4) 0.068(3) 0.039(3) -0.013(3) 0.002(2) -0.005(2)
C35 0.061(3) 0.051(3) 0.047(3) -0.009(2) 0.011(2) -0.006(2)
C36 0.044(3) 0.058(3) 0.058(3) 0.010(2) 0.010(2) 0.003(2)
S4 0.0382(7) 0.0748(9) 0.0458(7) -0.0065(6) -0.0050(5) 0.0011(6)
N4 0.035(2) 0.055(2) 0.061(3) -0.005(2) 0.002(2) -0.021(2)
C41 0.030(2) 0.050(3) 0.046(2) -0.008(2) 0.005(2) -0.012(2)
C42 0.037(3) 0.050(3) 0.050(3) -0.005(2) 0.005(2) -0.006(2)
C43 0.071(4) 0.053(3) 0.058(3) -0.011(3) -0.004(3) 0.000(2)
C44 0.063(4) 0.065(4) 0.051(3) -0.018(3) 0.014(3) -0.007(3)
C45 0.047(3) 0.071(4) 0.062(3) -0.022(3) 0.023(3) -0.026(3)
C46 0.038(3) 0.083(4) 0.078(4) 0.008(3) -0.004(3) -0.015(3)
B 0.060(4) 0.067(4) 0.044(3) 0.015(3) 0.004(3) 0.000(3)
F1 0.068(2) 0.092(2) 0.067(2) 0.013(2) 0.014(2) 0.011(2)
F2 0.133(4) 0.068(3) 0.125(4) 0.000(2) -0.003(3) 0.024(2)
F3 0.088(3) 0.188(5) 0.195(6) 0.054(3) 0.087(4) 0.101(5)
F4 0.171(6) 0.219(7) 0.097(4) -0.029(5) -0.017(4) -0.070(4)

loop_
_atom_site_label
_atom_site_occupancy
_atom_site_fract_x
_atom_site_fract_y
_atom_site_fract_z
_atom_site_U_iso_or_equiv
_atom_site_thermal_displace_type
_atom_site_calc_flag
_atom_site_refinement_flags
_atom_site_type_symbol
Ag 1 .27816(3) .50956(5) .37426(1) .0462(2) Uani d . Ag
S1 1 .30974(9) .5985(2) .46092(4) .0477(3) Uani d . S
N1 1 .4650(3) .7196(5) .5100(1) .0417(8) Uani d . N
C11 1 .4212(3) .7016(6) .4659(2) .040(1) Uani d . C
C12 1 .4737(4) .7737(7) .4271(2) .051(1) Uani d . C
H12 1 .4452(4) .7674(7) .3960(2) .08 Uiso calc R H
C13 1 .5654(4) .8531(7) .4331(2) .056(1) Uani d . C
H13 1 .5999(4) .8990(7) .4064(2) .08 Uiso calc R H
C14 1 .6066(4) .8655(7) .4782(2) .055(1) Uani d . C
H14 1 .6697(4) .9195(7) .4830(2) .08 Uiso calc R H
C15 1 .5551(4) .7989(7) .5156(2) .051(1) Uani d . C
H15 1 .5830(4) .8080(7) .5467(2) .08 Uiso calc R H
C16 1 .4118(4) .6563(7) .5524(2) .051(1) Uani d . C
H16A 1 .3485(4) .6028(7) .5426(2) .08 Uiso calc R H
H16B 1 .3979(4) .7531(7) .5739(2) .08 Uiso calc R H
H16C 1 .4534(4) .5710(7) .5689(2) .08 Uiso calc R H
S2 1 .32642(9) .7370(2) .31056(4) .0458(3) Uani d . S
N2 1 .1478(3) .8949(5) .3170(1) .0440(9) Uani d . N
C21 1 .2133(3) .8036(6) .2894(2) .041(1) Uani d . C
C22 1 .1831(4) .7695(6) .2423(2) .047(1) Uani d . C
H22 1 .2265(4) .7067(6) .2219(2) .08 Uiso calc R H
C23 1 .0932(4) .8244(7) .2253(2) .057(1) Uani d . C
H23 1 .0747(4) .8006(7) .1932(2) .08 Uiso calc R H
C24 1 .0281(4) .9156(8) .2548(2) .067(2) Uani d . C
H24 1 -.0351(4) .9542(8) .2434(2) .08 Uiso calc R H
C25 1 .0575(4) .9473(7) .2999(2) .060(1) Uani d . C
H25 1 .0136(4) 1.0085(7) .3204(2) .08 Uiso calc R H
C26 1 .1733(4) .9400(7) .3666(2) .056(1) Uani d . C
H26A 1 .2399(4) .8949(7) .3744(2) .08 Uiso calc R H
H26B 1 .1237(4) .8896(7) .3882(2) .08 Uiso calc R H
H26C 1 .1733(4) 1.0657(7) .3701(2) .08 Uiso calc R H
S3 1 .39684(9) .2635(2) .35224(4) .0458(3) Uani d . S
N3 1 .4419(3) .1152(5) .2694(1) .0430(9) Uani d . N
C31 1 .3721(3) .2076(5) .2949(2) .039(1) Uani d . C
C32 1 .2837(3) .2525(6) .2708(2) .045(1) Uani d . C
H32 1 .2334(3) .3155(6) .2872(2) .08 Uiso calc R H
C33 1 .2682(4) .2076(7) .2241(2) .055(1) Uani d . C
H33 1 .2078(4) .2392(7) .2085(2) .08 Uiso calc R H
C34 1 .3419(4) .1151(7) .1996(2) .058(1) Uani d . C
H34 1 .3326(4) .0846(7) .1671(2) .08 Uiso calc R H
C35 1 .4256(4) .0703(7) .2228(2) .053(1) Uani d . C
H35 1 .4752(4) .0054(7) .2065(2) .08 Uiso calc R H
C36 1 .5340(4) .0566(7) .2928(2) .054(1) Uani d . C
H36A 1 .5354(4) .0982(7) .3258(2) .08 Uiso calc R H
H36B 1 .5921(4) .1021(7) .2755(2) .08 Uiso calc R H
H36C 1 .5362(4) -.0697(7) .2926(2) .08 Uiso calc R H
S4 1 .08845(9) .4637(2) .36946(4) .0529(3) Uani d . S
N4 1 -.0410(3) .3854(5) .4397(2) .050(1) Uani d . N
C41 1 .0560(3) .3722(6) .4222(2) .042(1) Uani d . C
C42 1 .1226(4) .2808(6) .4513(2) .046(1) Uani d . C
H42 1 .1902(4) .2680(6) .4413(2) .08 Uiso calc R H
C43 1 .0933(4) .2082(7) .4943(2) .061(1) Uani d . C
H43 1 .1403(4) .1463(7) .5132(2) .08 Uiso calc R H
C44 1 -.0043(4) .2262(8) .5094(2) .060(1) Uani d . C
H44 1 -.0252(4) .1776(8) .5388(2) .08 Uiso calc R H
C45 1 -.0690(4) .3130(8) .4820(2) .060(2) Uani d . C
H45 1 -0.1364(4) .3247(8) .4923(2) .08 Uiso calc R H
C46 1 -0.1159(4) .4803(8) .4121(2) .067(2) Uani d . C
H46A 1 -.0853(4) .5246(8) .3828(2) .08 Uiso calc R H
H46B 1 -0.1412(4) .5768(8) .4312(2) .08 Uiso calc R H
H46C 1 -0.1714(4) .4031(8) .4039(2) .08 Uiso calc R H
B 1 .1898(5) .5171(8) .1128(2) .057(2) Uani d . B
F1 1 .2149(3) .5691(5) .0680(1) .0758(9) Uani d . F
F2 1 .2061(4) .3415(5) .1155(2) .108(1) Uani d . F
F3 1 .0969(4) .5649(9) .1219(2) .157(3) Uani d . F
F4 1 .2581(5) .595(1) .1421(2) .162(3) Uani d . F

loop_
_atom_type_symbol
_atom_type_description
_atom_type_scat_dispersion_real
_atom_type_scat_dispersion_imag
_atom_type_scat_source
C C .0033 .0016 'International Tables Vol C Tables 4.2.6.8 and 6.1.1.4'
S S .1246 .1234 'International Tables Vol C Tables 4.2.6.8 and 6.1.1.4'
N N .0061 .0033 'International Tables Vol C Tables 4.2.6.8 and 6.1.1.4'
B B .0013 .0007 'International Tables Vol C Tables 4.2.6.8 and 6.1.1.4'
F F .0171 .0103 'International Tables Vol C Tables 4.2.6.8 and 6.1.1.4'
Ag Ag -.8971 1.1015 'International Tables Vol C Tables 4.2.6.8 and 6.1.1.4'
H H .0000 .0000 'International Tables Vol C Tables 4.2.6.8 and 6.1.1.4'

loop_
_geom_angle_atom_site_label_1
_geom_angle_atom_site_label_2
_geom_angle_atom_site_label_3
_geom_angle
_geom_angle_publ_flag
S3 Ag S1 109.25(4) yes
S3 Ag S4 119.81(5) yes
S1 Ag S4 104.34(4) yes
S3 Ag S2 100.73(5) yes
S1 Ag S2 115.45(5) yes
S4 Ag S2 107.81(4) yes
C11 S1 Ag 110.3(2) yes
C15 N1 C11 121.5(4) ?
C15 N1 C16 119.2(4) ?
C11 N1 C16 119.2(4) ?
N1 C11 C12 116.3(4) ?
N1 C11 S1 119.5(3) ?
C12 C11 S1 124.2(3) ?
C13 C12 C11 121.6(4) ?
C14 C13 C12 119.7(5) ?
C15 C14 C13 118.7(5) ?
C14 C15 N1 122.2(5) ?
C21 S2 Ag 102.93(15) yes
C25 N2 C21 121.5(4) ?
C25 N2 C26 117.8(4) ?
C21 N2 C26 120.7(4) ?
N2 C21 C22 116.5(4) ?
N2 C21 S2 122.0(3) ?
C22 C21 S2 121.5(4) ?
C23 C22 C21 121.5(5) ?
C22 C23 C24 120.2(5) ?
C25 C24 C23 117.9(5) ?
C24 C25 N2 122.3(5) ?
C31 S3 Ag 107.5(2) yes
C35 N3 C31 121.5(4) ?
C35 N3 C36 118.6(4) ?
C31 N3 C36 119.9(4) ?
N3 C31 C32 116.7(4) ?
N3 C31 S3 119.6(3) ?
C32 C31 S3 123.6(3) ?
C33 C32 C31 121.4(5) ?
C32 C33 C34 119.7(5) ?
C35 C34 C33 118.8(5) ?
C34 C35 N3 121.8(5) ?
C41 S4 Ag 105.5(2) yes
C45 N4 C41 122.2(4) ?
C45 N4 C46 118.5(4) ?
C41 N4 C46 119.3(4) ?
N4 C41 C42 115.2(4) ?
N4 C41 S4 121.0(4) ?
C42 C41 S4 123.8(3) ?
C43 C42 C41 122.1(4) ?
C44 C43 C42 119.7(5) ?
C45 C44 C43 119.0(5) ?
C44 C45 N4 121.9(5) ?
F3 B F1 109.2(5) ?
F3 B F4 112.7(7) ?
F1 B F4 104.9(6) ?
F3 B F2 114.5(6) ?
F1 B F2 107.6(5) ?
F4 B F2 107.4(6) ?

loop_
_geom_bond_atom_site_label_1
_geom_bond_atom_site_label_2
_geom_bond_distance
_geom_bond_publ_flag
Ag S3 2.5568(14) yes
Ag S1 2.5587(13) yes
Ag S4 2.5607(14) yes
Ag S2 2.5924(14) yes
S1 C11 1.695(5) yes
N1 C15 1.360(6) ?
N1 C11 1.375(6) yes
N1 C16 1.469(6) ?
C11 C12 1.410(6) ?
C12 C13 1.380(7) ?
C13 C14 1.380(7) ?
C14 C15 1.356(7) ?
S2 C21 1.701(5) yes
N2 C25 1.359(7) ?
N2 C21 1.366(6) yes
N2 C26 1.471(6) ?
C21 C22 1.405(6) ?
C22 C23 1.358(7) ?
C23 C24 1.394(8) ?
C24 C25 1.345(8) ?
S3 C31 1.697(4) yes
N3 C35 1.368(6) ?
N3 C31 1.376(6) yes
N3 C36 1.465(6) ?
C31 C32 1.402(6) ?
C32 C33 1.369(7) ?
C33 C34 1.399(8) ?
C34 C35 1.338(8) ?
S4 C41 1.698(5) yes
N4 C45 1.366(7) ?
N4 C41 1.389(6) yes
N4 C46 1.460(7) ?
C41 C42 1.398(7) ?
C42 C43 1.386(7) ?
C43 C44 1.378(8) ?
C44 C45 1.336(8) ?
B F3 1.319(8) ?
B F1 1.361(7) ?
B F4 1.367(9) ?
B F2 1.381(7) ?
